data_4335850
loop_
_publ_author_name
'Yoshiaki Shuku'
'Rie Suizu'
'Alex Domingo'
'Carmen J. Calzado'
'Vincent Robert'
'Kunio Awaga'

_publ_contact_author_address
;Research Centre for Material Science
Nagoya University
Furo-cho
Chikusa
Nagoya
Japan
464-8602
;
_publ_contact_author_email awaga@mbox.chem.nagoya-u.ac.jp
_publ_contact_author_fax (+81)52-789-2484
_publ_contact_author_name 'Professor Kunio Awaga'
_publ_contact_author_phone (+81)52-789-2487
_publ_section_title
;
 Multidimensional Network Structures and Versatile Magnetic Properties of
 Intermolecular Compounds of a Radical-Anion Ligand,
 [1,2,5]Thiadiazolo[3,4-f][1,10]phenanthroline 1,1-Dioxide
;
_journal_name_full 'Inorganic Chemistry'
_journal_page_first 9921
_journal_page_last 9930
_journal_paper_doi 10.1021/ic401078z
_journal_volume 52
_journal_year 2013
_chemical_formula_moiety 'C20 H18 N7 O2 S '
_chemical_formula_sum 'C20 H18 N7 O2 S'
_chemical_formula_weight 420.47
_space_group_IT_number 62
_symmetry_cell_setting orthorhombic
_symmetry_Int_Tables_number 62
_symmetry_space_group_name_Hall '-P 2ac 2n'
_symmetry_space_group_name_H-M 'P n m a'
_cell_angle_alpha 90.0000
_cell_angle_beta 90.0000
_cell_angle_gamma 90.0000
_cell_formula_units_Z 4
_cell_length_a 15.728(6)
_cell_length_b 6.839(2)
_cell_length_c 18.464(7)
_cell_measurement_reflns_used 4422
_cell_measurement_temperature 173.1
_cell_measurement_theta_max 27.5
_cell_measurement_theta_min 3.2
_cell_volume 1986.1(12)
_computing_cell_refinement CrystalClear
_computing_data_collection CrystalClear
_computing_data_reduction CrystalStructure
_computing_publication_material 'CrystalStructure 3.8'
_computing_structure_refinement SHELXL
_computing_structure_solution SIR92
_diffrn_detector_area_resol_mean 7.31
_diffrn_measured_fraction_theta_full 0.997
_diffrn_measured_fraction_theta_max 0.997
_diffrn_measurement_device_type 'Rigaku Saturn'
_diffrn_measurement_method \w
_diffrn_radiation_type 'Mo K\a'
_diffrn_radiation_wavelength 0.71070
_diffrn_reflns_av_R_equivalents 0.093
_diffrn_reflns_limit_h_max 20
_diffrn_reflns_limit_h_min -14
_diffrn_reflns_limit_k_max 7
_diffrn_reflns_limit_k_min -8
_diffrn_reflns_limit_l_max 23
_diffrn_reflns_limit_l_min -23
_diffrn_reflns_number 15595
_diffrn_reflns_theta_full 27.45
_diffrn_reflns_theta_max 27.45
_exptl_absorpt_coefficient_mu 0.196
_exptl_absorpt_correction_T_max 0.994
_exptl_absorpt_correction_T_min 0.839
_exptl_absorpt_correction_type multi-scan
_exptl_absorpt_process_details 'Jacobson, R. (1998) Private communication'
_exptl_crystal_colour black
_exptl_crystal_density_diffrn 1.406
_exptl_crystal_description prism
_exptl_crystal_F_000 876.00
_exptl_crystal_size_max 0.12
_exptl_crystal_size_mid 0.04
_exptl_crystal_size_min 0.03
_refine_diff_density_max 0.37
_refine_diff_density_min -0.35
_refine_ls_extinction_method none
_refine_ls_goodness_of_fit_ref 1.233
_refine_ls_hydrogen_treatment refall
_refine_ls_number_parameters 184
_refine_ls_number_reflns 2453
_refine_ls_R_factor_gt 0.0885
_refine_ls_shift/su_max 0.0000
_refine_ls_structure_factor_coef Fsqd
_refine_ls_weighting_details 'w = 1/[\s^2^(Fo^2^)+(0.0574P)^2^+2.4095P] where P=(Fo^2^+2Fc^2^)/3'
_refine_ls_weighting_scheme calc
_refine_ls_wR_factor_ref 0.1925
_reflns_number_gt 2101
_reflns_number_total 2453
_reflns_threshold_expression F^2^>2.0\s(F^2^)
_cod_data_source_file ic401078z_si_002_06.cif
_cod_data_source_block '__HpdatdapO2CH3CN'
_cod_original_cell_volume 1985.9(13)
_cod_original_formula_sum 'C20 H18 N7 O2 S '
_cod_database_code 4335850

loop_
_symmetry_equiv_pos_site_id
_symmetry_equiv_pos_as_xyz
1 +X,+Y,+Z
2 1/2-X,1/2+Y,1/2+Z
3 +X,1/2-Y,+Z
4 1/2-X,-Y,1/2+Z
5 -X,-Y,-Z
6 1/2+X,1/2-Y,1/2-Z
7 -X,1/2+Y,-Z
8 1/2+X,+Y,1/2-Z

loop_
_atom_site_label
_atom_site_type_symbol
_atom_site_fract_x
_atom_site_fract_y
_atom_site_fract_z
_atom_site_U_iso_or_equiv
_atom_site_adp_type
_atom_site_occupancy
_atom_site_symmetry_multiplicity
_atom_site_calc_flag
_atom_site_refinement_flags
S(1) S -0.11498(7) 0.2500 0.71435(6) 0.0273(3) Uani 1.00 2 d S
O(1) O -0.14353(15) 0.4255(3) 0.75116(11) 0.0337(5) Uani 1.00 1 d .
N(1) N 0.1626(2) 0.2500 0.4868(2) 0.0281(8) Uani 1.00 2 d S
N(2) N -0.0118(2) 0.2500 0.70495(19) 0.0282(8) Uani 1.00 2 d S
N(3) N -0.1477(2) 0.2500 0.63001(19) 0.0271(8) Uani 1.00 2 d S
N(4) N 0.0185(2) 0.2500 0.40598(19) 0.0272(8) Uani 1.00 2 d S
N(5) N 0.1932(3) 0.2500 0.3380(2) 0.0299(8) Uani 1.00 2 d S
N(6) N 0.5507(3) 0.2500 0.3324(3) 0.0446(11) Uani 1.00 2 d S
N(7) N 0.4474(4) 0.2500 0.5432(4) 0.0820(19) Uani 1.00 2 d S
C(1) C 0.0874(3) 0.2500 0.5226(2) 0.0250(9) Uani 1.00 2 d S
C(2) C 0.2344(3) 0.2500 0.5262(3) 0.0334(10) Uani 1.00 2 d S
C(3) C 0.2355(3) 0.2500 0.6018(3) 0.0344(11) Uani 1.00 2 d S
C(4) C 0.1597(3) 0.2500 0.6384(2) 0.0309(10) Uani 1.00 2 d S
C(5) C 0.0831(3) 0.2500 0.5989(2) 0.0265(9) Uani 1.00 2 d S
C(6) C 0.0015(3) 0.2500 0.6329(2) 0.0242(9) Uani 1.00 2 d S
C(7) C -0.0757(3) 0.2500 0.5905(2) 0.0241(8) Uani 1.00 2 d S
C(8) C -0.0714(3) 0.2500 0.5130(2) 0.0223(8) Uani 1.00 2 d S
C(9) C -0.1441(3) 0.2500 0.4686(2) 0.0276(9) Uani 1.00 2 d S
C(10) C -0.1344(3) 0.2500 0.3949(2) 0.0311(10) Uani 1.00 2 d S
C(11) C -0.0528(3) 0.2500 0.3666(2) 0.0329(10) Uani 1.00 2 d S
C(12) C 0.0091(3) 0.2500 0.4782(2) 0.0227(8) Uani 1.00 2 d S
C(13) C 0.2854(3) 0.2500 0.3349(2) 0.0280(9) Uani 1.00 2 d S
C(14) C 0.3294(2) 0.4248(5) 0.33394(18) 0.0359(8) Uani 1.00 1 d .
C(15) C 0.4169(2) 0.4251(5) 0.33247(18) 0.0358(7) Uani 1.00 1 d .
C(16) C 0.4625(3) 0.2500 0.3319(2) 0.0328(10) Uani 1.00 2 d S
C(17) C 0.6081(4) 0.2500 0.5055(3) 0.0621(18) Uani 1.00 2 d S
C(18) C 0.5175(5) 0.2500 0.5264(4) 0.0609(17) Uani 1.00 2 d S
H(1) H 0.2872 0.2500 0.5013 0.040 Uiso 1.00 2 c R
H(2) H 0.2879 0.2500 0.6274 0.041 Uiso 1.00 2 c R
H(3) H 0.1588 0.2500 0.6898 0.037 Uiso 1.00 2 c R
H(4) H -0.1993 0.2500 0.4895 0.033 Uiso 1.00 2 c R
H(5) H -0.1826 0.2500 0.3638 0.037 Uiso 1.00 2 c R
H(6) H -0.0471 0.2500 0.3153 0.040 Uiso 1.00 2 c R
H(7) H 0.2992 0.5451 0.3343 0.043 Uiso 1.00 1 c R
H(8) H 0.4466 0.5460 0.3318 0.043 Uiso 1.00 1 c R
H(9) H 0.174(3) 0.2500 0.389(3) 0.052(16) Uiso 1.00 2 c S
H(10) H 0.172(2) 0.143(5) 0.316(2) 0.041(10) Uiso 1.00 1 c .
H(11) H 0.576(2) 0.361(7) 0.319(2) 0.076(15) Uiso 1.00 1 c .

loop_
_atom_site_aniso_label
_atom_site_aniso_U_11
_atom_site_aniso_U_22
_atom_site_aniso_U_33
_atom_site_aniso_U_12
_atom_site_aniso_U_13
_atom_site_aniso_U_23
S(1) 0.0332(6) 0.0251(5) 0.0236(5) 0.0000 0.0027(4) 0.0000
O(1) 0.0461(14) 0.0262(12) 0.0287(11) 0.0044(10) 0.0045(9) -0.0043(9)
N(1) 0.027(2) 0.028(2) 0.0290(19) 0.0000 0.0024(15) 0.0000
N(2) 0.035(2) 0.030(2) 0.0202(17) 0.0000 -0.0020(14) 0.0000
N(3) 0.027(2) 0.030(2) 0.0244(18) 0.0000 0.0009(14) 0.0000
N(4) 0.033(2) 0.0271(19) 0.0215(17) 0.0000 -0.0036(14) 0.0000
N(5) 0.034(2) 0.027(2) 0.028(2) 0.0000 0.0038(16) 0.0000
N(6) 0.040(2) 0.040(2) 0.055(2) 0.0000 0.011(2) 0.0000
N(7) 0.047(3) 0.088(5) 0.111(5) 0.0000 -0.008(3) 0.0000
C(1) 0.028(2) 0.022(2) 0.026(2) 0.0000 -0.0013(17) 0.0000
C(2) 0.028(2) 0.038(2) 0.034(2) 0.0000 0.0005(19) 0.0000
C(3) 0.032(2) 0.037(2) 0.034(2) 0.0000 -0.0082(19) 0.0000
C(4) 0.035(2) 0.033(2) 0.025(2) 0.0000 -0.0074(18) 0.0000
C(5) 0.029(2) 0.020(2) 0.030(2) 0.0000 -0.0008(17) 0.0000
C(6) 0.035(2) 0.017(2) 0.0205(19) 0.0000 0.0001(16) 0.0000
C(7) 0.028(2) 0.0155(19) 0.029(2) 0.0000 0.0022(17) 0.0000
C(8) 0.031(2) 0.0151(19) 0.0206(19) 0.0000 -0.0042(16) 0.0000
C(9) 0.028(2) 0.026(2) 0.029(2) 0.0000 0.0006(17) 0.0000
C(10) 0.035(2) 0.030(2) 0.028(2) 0.0000 -0.0102(18) 0.0000
C(11) 0.045(2) 0.032(2) 0.022(2) 0.0000 -0.0025(19) 0.0000
C(12) 0.028(2) 0.018(2) 0.0218(19) 0.0000 -0.0019(16) 0.0000
C(13) 0.034(2) 0.027(2) 0.023(2) 0.0000 0.0063(17) 0.0000
C(14) 0.042(2) 0.0240(17) 0.0419(19) 0.0018(14) 0.0071(15) -0.0017(14)
C(15) 0.0386(19) 0.0275(17) 0.0413(18) -0.0031(14) 0.0073(14) -0.0009(14)
C(16) 0.030(2) 0.040(2) 0.028(2) 0.0000 0.0105(18) 0.0000
C(17) 0.038(3) 0.102(5) 0.046(3) 0.0000 0.003(2) 0.0000
C(18) 0.053(4) 0.063(4) 0.067(4) 0.0000 -0.015(3) 0.0000

loop_
_atom_type_symbol
_atom_type_description
_atom_type_scat_dispersion_real
_atom_type_scat_dispersion_imag
_atom_type_scat_source
C C 0.003 0.002
;
International Tables for Crystallography
(1992, Vol. C, Tables 4.2.6.8 and 6.1.1.4)
;
H H 0.000 0.000
;
International Tables for Crystallography
(1992, Vol. C, Table 6.1.1.4)
;
N N 0.006 0.003
;
International Tables for Crystallography
(1992, Vol. C, Tables 4.2.6.8 and 6.1.1.4)
;
O O 0.011 0.006
;
International Tables for Crystallography
(1992, Vol. C, Tables 4.2.6.8 and 6.1.1.4)
;
S S 0.125 0.123
;
International Tables for Crystallography
(1992, Vol. C, Tables 4.2.6.8 and 6.1.1.4)
;

loop_
_geom_angle_atom_site_label_1
_geom_angle_atom_site_label_2
_geom_angle_atom_site_label_3
_geom_angle
_geom_angle_publ_flag
_geom_angle_site_symmetry_1
_geom_angle_site_symmetry_3
O(1) S(1) O(1) 111.68(14) yes . 3_555
O(1) S(1) N(2) 110.95(11) yes . .
O(1) S(1) N(3) 110.35(10) yes . .
O(1) S(1) N(2) 110.95(11) yes 3_555 .
O(1) S(1) N(3) 110.35(10) yes 3_555 .
N(2) S(1) N(3) 102.18(17) yes . .
C(1) N(1) C(2) 118.0(3) yes . .
S(1) N(2) C(6) 105.0(2) yes . .
S(1) N(3) C(7) 104.5(2) yes . .
C(11) N(4) C(12) 116.6(3) yes . .
N(1) C(1) C(5) 121.9(4) yes . .
N(1) C(1) C(12) 117.1(3) yes . .
C(5) C(1) C(12) 120.9(3) yes . .
N(1) C(2) C(3) 123.5(4) yes . .
C(2) C(3) C(4) 118.8(4) yes . .
C(3) C(4) C(5) 119.3(3) yes . .
C(1) C(5) C(4) 118.4(4) yes . .
C(1) C(5) C(6) 118.8(3) yes . .
C(4) C(5) C(6) 122.7(3) yes . .
N(2) C(6) C(5) 125.0(3) yes . .
N(2) C(6) C(7) 113.9(3) yes . .
C(5) C(6) C(7) 121.1(3) yes . .
N(3) C(7) C(6) 114.4(3) yes . .
N(3) C(7) C(8) 125.5(4) yes . .
C(6) C(7) C(8) 120.1(3) yes . .
C(7) C(8) C(9) 122.9(4) yes . .
C(7) C(8) C(12) 119.6(3) yes . .
C(9) C(8) C(12) 117.5(3) yes . .
C(8) C(9) C(10) 119.2(4) yes . .
C(9) C(10) C(11) 118.6(4) yes . .
N(4) C(11) C(10) 124.9(3) yes . .
N(4) C(12) C(1) 117.3(3) yes . .
N(4) C(12) C(8) 123.2(3) yes . .
C(1) C(12) C(8) 119.4(3) yes . .
N(5) C(13) C(14) 120.1(2) yes . .
N(5) C(13) C(14) 120.1(2) yes . 3_555
C(14) C(13) C(14) 119.8(3) yes . 3_555
C(13) C(14) C(15) 120.2(3) yes . .
C(14) C(15) C(16) 120.8(3) yes . .
N(6) C(16) C(15) 120.9(2) yes . .
N(6) C(16) C(15) 120.9(2) yes . 3_555
C(15) C(16) C(15) 118.2(3) yes . 3_555
N(7) C(18) C(17) 179.4(6) yes . .
C(13) N(5) H(9) 110(3) no . .
C(13) N(5) H(10) 110(2) no . .
C(13) N(5) H(10) 110(2) no . 3_555
H(9) N(5) H(10) 108(2) no . .
H(9) N(5) H(10) 108(2) no . 3_555
H(10) N(5) H(10) 110(3) no . 3_555
C(16) N(6) H(11) 116(2) no . .
C(16) N(6) H(11) 116(2) no . 3_555
H(11) N(6) H(11) 117(4) no . 3_555
N(1) C(2) H(1) 118.2 no . .
C(3) C(2) H(1) 118.3 no . .
C(2) C(3) H(2) 120.6 no . .
C(4) C(3) H(2) 120.6 no . .
C(3) C(4) H(3) 120.4 no . .
C(5) C(4) H(3) 120.4 no . .
C(8) C(9) H(4) 120.3 no . .
C(10) C(9) H(4) 120.4 no . .
C(9) C(10) H(5) 120.7 no . .
C(11) C(10) H(5) 120.7 no . .
N(4) C(11) H(6) 117.6 no . .
C(10) C(11) H(6) 117.5 no . .
C(13) C(14) H(7) 119.9 no . .
C(15) C(14) H(7) 119.9 no . .
C(14) C(15) H(8) 119.6 no . .
C(16) C(15) H(8) 119.6 no . .

loop_
_geom_bond_atom_site_label_1
_geom_bond_atom_site_label_2
_geom_bond_distance
_geom_bond_publ_flag
_geom_bond_site_symmetry_2
S(1) O(1) 1.451(2) yes .
S(1) O(1) 1.451(2) yes 3_555
S(1) N(2) 1.632(3) yes .
S(1) N(3) 1.640(3) yes .
N(1) C(1) 1.355(5) yes .
N(1) C(2) 1.343(5) yes .
N(2) C(6) 1.347(5) yes .
N(3) C(7) 1.347(5) yes .
N(4) C(11) 1.336(5) yes .
N(4) C(12) 1.342(5) yes .
N(5) C(13) 1.451(6) yes .
N(6) C(16) 1.387(6) yes .
N(7) C(18) 1.145(10) yes .
C(1) C(5) 1.410(5) yes .
C(1) C(12) 1.479(6) yes .
C(2) C(3) 1.396(7) yes .
C(3) C(4) 1.370(6) yes .
C(4) C(5) 1.408(6) yes .
C(5) C(6) 1.429(6) yes .
C(6) C(7) 1.445(6) yes .
C(7) C(8) 1.433(5) yes .
C(8) C(9) 1.407(6) yes .
C(8) C(12) 1.420(6) yes .
C(9) C(10) 1.369(5) yes .
C(10) C(11) 1.386(6) yes .
C(13) C(14) 1.382(4) yes .
C(13) C(14) 1.382(4) yes 3_555
C(14) C(15) 1.376(4) yes .
C(15) C(16) 1.396(4) yes .
C(17) C(18) 1.476(10) yes .
N(5) H(9) 0.99(6) no .
N(5) H(10) 0.90(3) no .
N(5) H(10) 0.90(3) no 3_555
N(6) H(11) 0.89(4) no .
N(6) H(11) 0.89(4) no 3_555
C(2) H(1) 0.950 no .
C(3) H(2) 0.950 no .
C(4) H(3) 0.950 no .
C(9) H(4) 0.950 no .
C(10) H(5) 0.950 no .
C(11) H(6) 0.951 no .
C(14) H(7) 0.950 no .
C(15) H(8) 0.950 no .

loop_
_geom_contact_atom_site_label_1
_geom_contact_atom_site_label_2
_geom_contact_distance
_geom_contact_site_symmetry_2
O(1) N(5) 2.871(3) 5_566
O(1) N(6) 3.050(4) 2_555
O(1) C(3) 3.526(5) 6_456
O(1) C(13) 3.525(4) 5_566
O(1) C(14) 3.473(4) 5_566
N(1) N(5) 2.789(5) .
N(1) C(9) 3.5292(13) 5_556
N(1) C(9) 3.5292(13) 5_566
N(1) C(13) 3.405(5) .
N(2) C(15) 3.565(4) 2_545
N(2) C(15) 3.565(4) 4_565
N(3) N(5) 3.5431(14) 5_556
N(3) N(5) 3.5431(14) 5_566
N(4) N(5) 3.021(5) .
N(4) C(6) 3.5081(11) 5_556
N(4) C(6) 3.5081(11) 5_566
N(4) C(7) 3.5364(14) 5_556
N(4) C(7) 3.5364(14) 5_566
N(5) O(1) 2.871(3) 5_566
N(5) O(1) 2.871(3) 7_546
N(5) N(1) 2.789(5) .
N(5) N(3) 3.5431(14) 5_556
N(5) N(3) 3.5431(14) 5_566
N(5) N(4) 3.021(5) .
N(5) C(2) 3.535(6) .
N(6) O(1) 3.050(4) 2_544
N(6) O(1) 3.050(4) 4_564
N(6) C(17) 3.321(7) .
N(7) C(2) 3.365(7) .
N(7) C(3) 3.504(8) .
C(1) C(8) 3.4911(10) 5_556
C(1) C(8) 3.4911(10) 5_566
C(1) C(9) 3.5375(16) 5_556
C(1) C(9) 3.5375(16) 5_566
C(2) N(5) 3.535(6) .
C(2) N(7) 3.365(7) .
C(3) O(1) 3.526(5) 6_556
C(3) O(1) 3.526(5) 8_556
C(3) N(7) 3.504(8) .
C(4) C(10) 3.4970(11) 5_556
C(4) C(10) 3.4970(11) 5_566
C(5) C(10) 3.5152(15) 5_556
C(5) C(10) 3.5152(15) 5_566
C(5) C(11) 3.5107(13) 5_556
C(5) C(11) 3.5107(13) 5_566
C(6) N(4) 3.5081(11) 5_556
C(6) N(4) 3.5081(11) 5_566
C(6) C(11) 3.5133(15) 5_556
C(6) C(11) 3.5133(15) 5_566
C(7) N(4) 3.5364(14) 5_556
C(7) N(4) 3.5364(14) 5_566
C(8) C(1) 3.4911(10) 5_556
C(8) C(1) 3.4911(10) 5_566
C(8) C(12) 3.5607(18) 5_556
C(8) C(12) 3.5607(18) 5_566
C(9) N(1) 3.5292(13) 5_556
C(9) N(1) 3.5292(13) 5_566
C(9) C(1) 3.5375(16) 5_556
C(9) C(1) 3.5375(16) 5_566
C(10) C(4) 3.4970(11) 5_556
C(10) C(4) 3.4970(11) 5_566
C(10) C(5) 3.5152(15) 5_556
C(10) C(5) 3.5152(15) 5_566
C(11) C(5) 3.5107(13) 5_556
C(11) C(5) 3.5107(13) 5_566
C(11) C(6) 3.5133(15) 5_556
C(11) C(6) 3.5133(15) 5_566
C(12) C(8) 3.5607(18) 5_556
C(12) C(8) 3.5607(18) 5_566
C(12) C(12) 3.5245(13) 5_556
C(12) C(12) 3.5245(13) 5_566
C(13) O(1) 3.525(4) 5_566
C(13) O(1) 3.525(4) 7_546
C(13) N(1) 3.405(5) .
C(14) O(1) 3.473(4) 5_566
C(15) N(2) 3.565(4) 2_554
C(15) C(18) 3.577(6) 5_666
C(17) N(6) 3.321(7) .
C(18) C(15) 3.577(6) 5_666
C(18) C(15) 3.577(6) 7_646
C(18) C(18) 3.598(3) 5_656
C(18) C(18) 3.598(3) 5_666
S(1) H(2) 3.297 6_456
S(1) H(7) 3.342 5_566
S(1) H(7) 3.342 7_546
S(1) H(10) 2.89(3) 5_556
S(1) H(10) 2.89(3) 7_556
S(1) H(11) 3.34(4) 2_545
S(1) H(11) 3.34(4) 4_565
O(1) H(2) 2.762 6_456
O(1) H(3) 3.506 6_456
O(1) H(7) 2.920 5_566
O(1) H(8) 3.442 4_565
O(1) H(9) 3.44(4) 5_566
O(1) H(10) 3.24(3) 5_566
O(1) H(10) 1.99(3) 7_556
O(1) H(11) 3.41(4) 2_555
O(1) H(11) 2.20(4) 4_565
N(1) H(4) 3.495 5_556
N(1) H(4) 3.495 5_566
N(1) H(9) 1.81(6) .
N(1) H(10) 3.24(3) .
N(1) H(10) 3.24(3) 3_555
N(2) H(6) 3.563 5_556
N(2) H(6) 3.563 5_566
N(2) H(8) 2.913 2_545
N(2) H(8) 2.913 4_565
N(2) H(11) 3.54(4) 2_545
N(2) H(11) 3.54(4) 4_565
N(3) H(7) 2.842 5_566
N(3) H(7) 2.842 7_546
N(3) H(9) 3.462(8) 5_556
N(3) H(9) 3.462(8) 5_566
N(3) H(10) 2.89(3) 5_556
N(3) H(10) 2.89(3) 7_556
N(4) H(9) 2.46(5) .
N(4) H(10) 3.02(3) .
N(4) H(10) 3.02(3) 3_555
N(5) H(1) 3.357 .
N(5) H(11) 3.52(4) 6_455
N(5) H(11) 3.52(4) 8_455
N(6) H(6) 3.132 6_555
N(6) H(10) 3.43(3) 6_555
N(6) H(10) 3.43(3) 8_555
N(7) H(1) 2.636 .
N(7) H(2) 2.952 .
N(7) H(8) 3.169 5_666
N(7) H(8) 3.169 7_646
C(1) H(9) 2.81(6) .
C(2) H(4) 3.476 5_556
C(2) H(4) 3.476 5_566
C(2) H(9) 2.70(6) .
C(3) H(5) 3.576 5_556
C(3) H(5) 3.576 5_566
C(4) H(5) 3.438 5_556
C(4) H(5) 3.438 5_566
C(7) H(10) 3.53(3) 5_556
C(7) H(10) 3.53(3) 7_556
C(11) H(9) 3.59(5) .
C(12) H(9) 3.07(5) .
C(13) H(1) 3.072 .
C(14) H(1) 3.379 .
C(14) H(3) 3.473 2_554
C(14) H(6) 3.577 6_555
C(15) H(6) 3.033 6_555
C(16) H(6) 2.723 6_555
C(17) H(4) 3.044 1_655
C(17) H(7) 3.583 5_666
C(17) H(7) 3.583 7_646
C(17) H(8) 3.422 5_666
C(17) H(8) 3.422 7_646
C(17) H(11) 3.56(4) .
C(17) H(11) 3.56(4) 3_555
C(18) H(8) 3.019 5_666
C(18) H(8) 3.019 7_646
H(1) N(5) 3.357 .
H(1) N(7) 2.636 .
H(1) C(13) 3.072 .
H(1) C(14) 3.379 .
H(1) C(14) 3.379 3_555
H(1) H(9) 2.733 .
H(2) S(1) 3.297 6_556
H(2) O(1) 2.762 6_556
H(2) O(1) 2.762 8_556
H(2) N(7) 2.952 .
H(2) H(11) 3.554 5_666
H(2) H(11) 3.554 7_646
H(3) O(1) 3.506 6_556
H(3) O(1) 3.506 8_556
H(3) C(14) 3.473 2_545
H(3) C(14) 3.473 4_565
H(3) H(5) 3.580 5_556
H(3) H(5) 3.580 5_566
H(3) H(7) 3.084 2_545
H(3) H(7) 3.084 4_565
H(3) H(8) 3.402 2_545
H(3) H(8) 3.402 4_565
H(4) N(1) 3.495 5_556
H(4) N(1) 3.495 5_566
H(4) C(2) 3.476 5_556
H(4) C(2) 3.476 5_566
H(4) C(17) 3.044 1_455
H(5) C(3) 3.576 5_556
H(5) C(3) 3.576 5_566
H(5) C(4) 3.438 5_556
H(5) C(4) 3.438 5_566
H(5) H(3) 3.580 5_556
H(5) H(3) 3.580 5_566
H(6) N(2) 3.563 5_556
H(6) N(2) 3.563 5_566
H(6) N(6) 3.132 6_455
H(6) C(14) 3.577 6_455
H(6) C(14) 3.577 8_455
H(6) C(15) 3.033 6_455
H(6) C(15) 3.033 8_455
H(6) C(16) 2.723 6_455
H(6) H(8) 3.390 6_455
H(6) H(8) 3.390 8_455
H(6) H(10) 3.530 .
H(6) H(10) 3.530 3_555
H(6) H(11) 3.238 6_455
H(6) H(11) 3.238 8_455
H(7) S(1) 3.342 5_566
H(7) O(1) 2.920 5_566
H(7) N(3) 2.842 5_566
H(7) C(17) 3.583 5_666
H(7) H(3) 3.084 2_554
H(7) H(7) 2.802 3_565
H(8) O(1) 3.442 4_564
H(8) N(2) 2.913 2_554
H(8) N(7) 3.169 5_666
H(8) C(17) 3.422 5_666
H(8) C(18) 3.019 5_666
H(8) H(3) 3.402 2_554
H(8) H(6) 3.390 6_555
H(8) H(8) 2.790 3_565
H(9) O(1) 3.44(4) 5_566
H(9) O(1) 3.44(4) 7_546
H(9) N(1) 1.81(6) .
H(9) N(3) 3.462(9) 5_556
H(9) N(3) 3.462(9) 5_566
H(9) N(4) 2.46(5) .
H(9) C(1) 2.81(6) .
H(9) C(2) 2.70(6) .
H(9) C(11) 3.59(5) .
H(9) C(12) 3.07(5) .
H(9) H(1) 2.733 .
H(10) S(1) 2.89(3) 5_556
H(10) O(1) 3.24(3) 5_566
H(10) O(1) 1.99(3) 7_546
H(10) N(1) 3.24(3) .
H(10) N(3) 2.89(3) 5_556
H(10) N(4) 3.02(3) .
H(10) N(6) 3.43(3) 6_455
H(10) C(7) 3.53(3) 5_556
H(10) H(6) 3.530 .
H(10) H(11) 2.93(5) 6_455
H(10) H(11) 3.29(6) 8_455
H(11) S(1) 3.34(4) 2_554
H(11) O(1) 3.41(4) 2_544
H(11) O(1) 2.20(4) 4_564
H(11) N(2) 3.54(4) 2_554
H(11) N(5) 3.52(4) 6_555
H(11) C(17) 3.56(4) .
H(11) H(2) 3.554 5_666
H(11) H(6) 3.238 6_555
H(11) H(10) 2.93(5) 6_555
H(11) H(10) 3.29(6) 8_555

loop_
_geom_torsion_atom_site_label_1
_geom_torsion_atom_site_label_2
_geom_torsion_atom_site_label_3
_geom_torsion_atom_site_label_4
_geom_torsion
_geom_torsion_site_symmetry_1
_geom_torsion_site_symmetry_3
_geom_torsion_site_symmetry_4
O(1) S(1) N(2) C(6) -117.62(11) . . .
O(1) S(1) N(3) C(7) 118.05(11) . . .
O(1) S(1) N(2) C(6) 117.62(11) 3_555 . .
O(1) S(1) N(3) C(7) -118.05(11) 3_555 . .
N(5) C(13) C(14) C(15) 178.7(3) . . .
N(5) C(13) C(14) C(15) -178.7(3) . 3_555 3_555
C(14) C(13) C(14) C(15) 0.4(5) . 3_555 3_555
C(14) C(13) C(14) C(15) -0.4(5) 3_555 . .
C(13) C(14) C(15) C(16) 0.0(4) . . .
C(14) C(15) C(16) N(6) -178.2(3) . . .
C(14) C(15) C(16) C(15) 0.3(5) . . 3_555
